data_2002409
loop_
_publ_author_name
'Cuno, E'
'Mueller-Buschbaum, Hk'

_publ_section_title 'Zur Kenntnis von Ba Cr2 O4'
_journal_name_full
;
Zeitschrift fuer Anorganische und Allgemeine Chemie
;
_journal_page_first 26
_journal_page_last 30
_journal_paper_doi 10.1002/zaac.19885640104
_journal_volume 564
_journal_year 1988
_chemical_formula_structural 'Ba (Cr2 O4)'
_chemical_formula_sum 'Ba Cr2 O4'
_chemical_name_systematic 'Barium dichromate(III)'
_space_group_IT_number 59
_symmetry_cell_setting orthorhombic
_symmetry_space_group_name_Hall 'P 2 2ab -1ab'
_symmetry_space_group_name_H-M 'P m m n :1'
_cell_angle_alpha 90
_cell_angle_beta 90
_cell_angle_gamma 90
_cell_formula_units_Z 4
_cell_length_a 12.286
_cell_length_b 5.921
_cell_length_c 5.146
_cell_volume 374.3
_refine_ls_R_factor_all 0.066
_cod_original_sg_symbol_H-M 'P m m n S'
_cod_database_code 2002409

loop_
_symmetry_equiv_pos_as_xyz
x,y,z
-x,-y,z
1/2-x,1/2-y,-z
1/2-x,1/2+y,-z
-x,y,z
x,-y,z
1/2+x,1/2+y,-z
1/2+x,1/2-y,-z

loop_
_atom_site_label
_atom_site_type_symbol
_atom_site_symmetry_multiplicity
_atom_site_Wyckoff_symbol
_atom_site_fract_x
_atom_site_fract_y
_atom_site_fract_z
_atom_site_occupancy
_atom_site_attached_hydrogens
_atom_site_calc_flag
Ba1 Ba2+ 2 b 0. 0.5 0.1348(5) 1. 0 d
Ba2 Ba2+ 2 a 0.5 0.5 0.4432(5) 1. 0 d
Cr1 Cr3+ 4 f 0.2552(4) 0. 0.4988(8) 1. 0 d
Cr2 Cr3+ 4 c 0.25 0.25 0. 1. 0 d
O1 O2- 4 f 0.336(2) 0. 0.166(4) 1. 0 d
O2 O2- 4 f 0.168(2) 0. 0.830(4) 1. 0 d
O3 O2- 8 g 0.163(1) 0.251(3) 0.336(3) 1. 0 d

loop_
_atom_type_symbol
_atom_type_oxidation_number
Ba2+ 2.000
Cr3+ 3.000
O2- -2.000
